data_1510234
loop_
_publ_author_name
'van Vucht, J.H.N.'
'Daams, J.L.C.'

_publ_section_title
;
 Contribution to the system Mg-Au-Hg
;
_journal_name_full 'Philips Journal of Research'
_journal_page_first 275
_journal_page_last 292
_journal_volume 39
_journal_year 1984
_chemical_formula_sum 'Au Mg2'
_space_group_IT_number 62
_symmetry_space_group_name_Hall '-P 2ac 2n'
_symmetry_space_group_name_H-M 'P n m a'
_cell_angle_alpha 90
_cell_angle_beta 90
_cell_angle_gamma 90
_cell_formula_units_Z 36
_cell_length_a 18.328
_cell_length_b 13.561
_cell_length_c 8.253
_cell_volume 2051.250
_citation_journal_id_ASTM PHJRD9
_cod_data_source_file gold_295.cif
_cod_data_source_block Au1Mg2
_cod_original_cell_volume 2051.25
_cod_original_formula_sum 'Au1 Mg2'
_cod_database_code 1510234

loop_
_symmetry_equiv_pos_as_xyz
x,y,z
-x+1/2,-y,z+1/2
x+1/2,-y+1/2,-z+1/2
-x,y+1/2,-z
-x,-y,-z
x-1/2,y,-z-1/2
-x-1/2,y-1/2,z-1/2
x,-y-1/2,z

loop_
_atom_site_label
_atom_site_type_symbol
_atom_site_fract_x
_atom_site_fract_y
_atom_site_fract_z
_atom_site_occupancy
_atom_site_U_iso_or_equiv
Mg5 Mg 0.517 0.25 0.218 1 0.0
Au1 Au 0.919 0.25 0.879 1 0.0
Mg1 Mg 0.063 0.25 0.925 1 0.0
Mg2 Mg 0.372 0.25 0.928 1 0.0
Mg4 Mg 0.18 0.25 0.251 1 0.0
Mg10 Mg 0.17 0.571 0.213 1 0.0
Mg9 Mg 0.731 0.588 0.937 1 0.0
Mg7 Mg 0.052 0.58 0.929 1 0.0
Mg8 Mg 0.406 0.571 0.916 1 0.0
Au2 Au 0.619 0.25 0.907 1 0.0
Au6 Au 0.756 0.077 0.112 1 0.0
Au4 Au 0.105 0.087 0.073 1 0.0
Mg11 Mg 0.505 0.591 0.205 1 0.0
Mg3 Mg 0.763 0.25 0.921 1 0.0
Au3 Au 0.211 0.25 0.898 1 0.0
Mg6 Mg 0.849 0.25 0.209 1 0.0
Au5 Au 0.424 0.108 0.113 1 0.0
Mg12 Mg 0.842 0.566 0.247 1 0.0
